data_4337627
loop_
_publ_author_name
'Pineda, Eufemio Moreno'
'Tuna, Floriana'
'Zheng, Yan-Zhen'
'Teat, Simon J.'
'Winpenny, Richard E. P.'
'Schnack, J\"urgen'
'McInnes, Eric J. L.'

_publ_section_title
;
 Iron Lanthanide Phosphonate Clusters: {Fe6Ln6P6} Wells-Dawson-like
 Structures with D3d Symmetry.
;
_journal_issue 6
_journal_name_full 'Inorganic chemistry'
_journal_page_first 3032
_journal_page_last 3038
_journal_paper_doi 10.1021/ic402839q
_journal_volume 53
_journal_year 2014
_chemical_formula_moiety 'C96 H180 Fe6 Gd6 O60 P6'
_chemical_formula_sum 'C96 H180 Fe6 Gd6 O60 P6'
_chemical_formula_weight 3758.81
_chemical_name_systematic
;
 ?
;
_space_group_crystal_system monoclinic
_space_group_IT_number 14
_space_group_name_Hall '-P 2ybc'
_space_group_name_H-M_alt 'P 1 21/c 1'
_symmetry_space_group_name_Hall '-P 2ybc'
_symmetry_space_group_name_H-M 'P 1 21/c 1'
_atom_sites_solution_hydrogens geom
_atom_sites_solution_primary iterative
_audit_creation_date 2013-10-27
_audit_creation_method
;
Olex2 1.2
(compiled 2013.09.17 svn.r2790 for OlexSys, GUI svn.r4601)
;
_cell_angle_alpha 90
_cell_angle_beta 109.13(3)
_cell_angle_gamma 90
_cell_formula_units_Z 2
_cell_length_a 15.590(3)
_cell_length_b 15.565(3)
_cell_length_c 31.774(6)
_cell_measurement_temperature 173(2)
_cell_volume 7284(3)
_computing_molecular_graphics
;
O. V. Dolomanov, L. J. Bourhis, R. J. Gildea, J. A. K. Howard and H. Puschmann,
OLEX2: a complete structure solution, refinement and analysis program.
J. Appl. Cryst. (2009). 42, 339-341.
;
_computing_publication_material
;
O. V. Dolomanov, L. J. Bourhis, R. J. Gildea, J. A. K. Howard and H. Puschmann,
OLEX2: a complete structure solution, refinement and analysis program.
J. Appl. Cryst. (2009). 42, 339-341.
;
_computing_structure_refinement
;
SHELX, G.M. Sheldrick, Acta Cryst.
(2008). A64, 112-122
;
_diffrn_ambient_temperature 173.0
_diffrn_measured_fraction_theta_full 0.998
_diffrn_measured_fraction_theta_max 0.996
_diffrn_measurement_device_type 'Bruker P4'
_diffrn_measurement_method '\w scans'
_diffrn_radiation_monochromator graphite
_diffrn_radiation_type MoK\a
_diffrn_radiation_wavelength 0.71073
_diffrn_reflns_av_R_equivalents 0.0528
_diffrn_reflns_av_unetI/netI 0.0452
_diffrn_reflns_Laue_measured_fraction_full 0.998
_diffrn_reflns_Laue_measured_fraction_max 0.996
_diffrn_reflns_limit_h_max 21
_diffrn_reflns_limit_h_min -21
_diffrn_reflns_limit_k_max 20
_diffrn_reflns_limit_k_min -21
_diffrn_reflns_limit_l_max 43
_diffrn_reflns_limit_l_min -43
_diffrn_reflns_number 77184
_diffrn_reflns_point_group_measured_fraction_full 0.998
_diffrn_reflns_point_group_measured_fraction_max 0.996
_diffrn_reflns_theta_full 25.242
_diffrn_reflns_theta_max 29.185
_diffrn_reflns_theta_min 1.885
_exptl_absorpt_coefficient_mu 3.414
_exptl_absorpt_correction_T_max 0.7464
_exptl_absorpt_correction_T_min 0.4910
_exptl_absorpt_correction_type multi-scan
_exptl_absorpt_process_details
;
SADABS-2008/1 (Bruker,2008) was used for absorption correction.
wR2(int) was 0.1428 before and 0.0714 after correction.
The Ratio of minimum to maximum transmission is 0.6578.
The \l/2 correction factor is 0.0000.
;
_exptl_crystal_colour 'clear red'
_exptl_crystal_colour_lustre clear
_exptl_crystal_colour_primary red
_exptl_crystal_density_diffrn 1.714
_exptl_crystal_description rhombohedral
_exptl_crystal_F_000 3732
_exptl_crystal_size_max 0.2
_exptl_crystal_size_mid 0.15
_exptl_crystal_size_min 0.03
_refine_diff_density_max 4.132
_refine_diff_density_min -3.499
_refine_diff_density_rms 0.191
_refine_ls_extinction_method none
_refine_ls_goodness_of_fit_ref 1.097
_refine_ls_hydrogen_treatment constr
_refine_ls_matrix_type full
_refine_ls_number_parameters 767
_refine_ls_number_reflns 19631
_refine_ls_number_restraints 175
_refine_ls_restrained_S_all 1.114
_refine_ls_R_factor_all 0.1122
_refine_ls_R_factor_gt 0.0937
_refine_ls_shift/su_max 0.001
_refine_ls_shift/su_mean 0.000
_refine_ls_structure_factor_coef Fsqd
_refine_ls_weighting_details 'w=1/[\s^2^(Fo^2^)+(0.1500P)^2^+35.3500P] where P=(Fo^2^+2Fc^2^)/3'
_refine_ls_weighting_scheme calc
_refine_ls_wR_factor_gt 0.2740
_refine_ls_wR_factor_ref 0.2924
_reflns_Friedel_coverage 0.000
_reflns_number_gt 14668
_reflns_number_total 19631
_reflns_threshold_expression 'I > 2\s(I)'
_cod_data_source_file ic402839q_si_002.cif
_cod_data_source_block Fe6Gd6P6_Methyl
_cod_original_cell_volume 7285(3)
_cod_database_code 4337627
_shelx_space_group_comment
;
The symmetry employed for this shelxl refinement is uniquely defined
by the following loop, which should always be used as a source of
symmetry information in preference to the above space-group names.
They are only intended as comments.
;

loop_
_space_group_symop_operation_xyz
'x, y, z'
'-x, y+1/2, -z+1/2'
'-x, -y, -z'
'x, -y-1/2, z-1/2'

loop_
_atom_site_label
_atom_site_type_symbol
_atom_site_fract_x
_atom_site_fract_y
_atom_site_fract_z
_atom_site_U_iso_or_equiv
_atom_site_adp_type
_atom_site_occupancy
_atom_site_symmetry_multiplicity
_atom_site_calc_flag
_atom_site_refinement_flags_posn
_atom_site_refinement_flags_adp
_atom_site_refinement_flags_occupancy
_atom_site_disorder_assembly
_atom_site_disorder_group
Gd1 Gd 0.3457(6) 0.66590(16) 0.52338(10) 0.0484(14) Uani 0.177(5) 1 d . . P A 2
Gd2 Gd 0.38840(11) 0.67709(8) 0.52656(2) 0.0559(2) Uani 0.823(5) 1 d . . P A 1
Gd3 Gd 0.65961(4) 0.67631(3) 0.54228(2) 0.07183(18) Uani 1 1 d . . . . .
Gd4 Gd 0.6009(4) 0.5434(4) 0.4099(2) 0.0597(3) Uani 0.177(5) 1 d . . P A 2
Gd5 Gd 0.60347(6) 0.55250(7) 0.42315(6) 0.0597(3) Uani 0.823(5) 1 d . . P A 1
Fe1 Fe 0.21513(11) 0.45469(9) 0.36969(5) 0.0715(4) Uani 1 1 d . . . . .
Fe2 Fe 0.24259(9) 0.65320(8) 0.41036(4) 0.0578(3) Uani 1 1 d . . . . .
Fe3 Fe 0.36956(9) 0.58178(11) 0.34957(4) 0.0648(3) Uani 1 1 d . . . . .
P1 P 0.4171(2) 0.38039(19) 0.37648(9) 0.0706(6) Uani 1 1 d . . . . .
P2 P 0.46323(17) 0.69001(17) 0.44258(8) 0.0607(5) Uani 1 1 d . . . . .
P3 P 0.78058(19) 0.50590(18) 0.52775(9) 0.0657(6) Uani 1 1 d . . . . .
O1 O 0.0956(8) 0.5083(8) 0.3485(5) 0.144(4) Uani 1 1 d . U . . .
O1O O 0.2837(4) 0.5604(4) 0.38097(18) 0.0549(13) Uani 1 1 d . . . . .
O1P O 0.3703(6) 0.6868(6) 0.4493(3) 0.098(3) Uani 1 1 d . . . . .
O2 O 0.1137(8) 0.6326(10) 0.3786(4) 0.137(4) Uani 1 1 d . U . . .
O2P O 0.4662(6) 0.6347(6) 0.4051(3) 0.087(2) Uani 1 1 d . . . . .
O3 O 0.2550(11) 0.7418(8) 0.3664(4) 0.141(4) Uani 1 1 d . U . . .
O3P O 0.5144(11) 0.6736(10) 0.4915(4) 0.069(3) Uani 0.5 1 d . U P A .
O4 O 0.3141(10) 0.6929(10) 0.3253(5) 0.149(5) Uani 1 1 d . U . . .
O4P O 0.5509(9) 0.6482(9) 0.4753(5) 0.065(3) Uani 0.5 1 d . U P A .
O5 O 0.2927(8) 0.5206(11) 0.2930(4) 0.133(4) Uani 1 1 d . U . . .
O5P O 0.4488(5) 0.4757(6) 0.3753(2) 0.078(2) Uani 1 1 d . . . . .
O6 O 0.1823(11) 0.4568(8) 0.3050(4) 0.142(4) Uani 1 1 d . U . . .
O6P O 0.3228(6) 0.3777(5) 0.3808(3) 0.084(2) Uani 1 1 d . . . . .
O7 O 0.1915(7) 0.7521(6) 0.4342(3) 0.099(3) Uani 1 1 d . . . . .
O7P O 0.4735(7) 0.3286(5) 0.4164(3) 0.097(3) Uani 1 1 d . . . . .
O8 O 0.2581(6) 0.7586(6) 0.5070(3) 0.092(2) Uani 1 1 d . . . . .
O8P O 0.7197(7) 0.5571(7) 0.4898(4) 0.114(4) Uani 1 1 d . . . . .
O9 O 0.4479(7) 0.6114(9) 0.3130(3) 0.121(4) Uani 1 1 d . . . . .
O9P O 0.7500(6) 0.4148(5) 0.5338(2) 0.0768(19) Uani 1 1 d . . . . .
O10 O 0.5877(7) 0.5693(10) 0.3478(3) 0.123(4) Uani 1 1 d . . . . .
O10P O 0.7755(8) 0.5627(5) 0.5659(3) 0.096(3) Uani 1 1 d . . . . .
O11 O 0.3413(15) 0.6699(14) 0.5866(7) 0.108(3) Uani 0.5 1 d D . P A .
O12 O 0.3452(16) 0.6038(16) 0.5823(7) 0.108(3) Uani 0.5 1 d . . P A .
O13 O 0.6634(16) 0.4718(15) 0.3885(7) 0.108(3) Uani 0.5 1 d . . P . .
O14 O 0.7266(16) 0.4735(15) 0.4102(7) 0.108(3) Uani 0.5 1 d . . P A .
O15 O 0.4457(7) 0.8094(8) 0.5346(4) 0.110(3) Uani 1 1 d . . . . .
O16 O 0.5949(7) 0.8020(8) 0.5489(4) 0.114(3) Uani 1 1 d . . . . .
O17 O 0.7092(7) 0.7387(8) 0.4903(4) 0.113(3) Uani 1 1 d . . . . .
O18 O 0.6710(8) 0.6784(6) 0.4235(3) 0.098(3) Uani 1 1 d . . . . .
O19 O 0.7841(6) 0.7447(5) 0.5880(3) 0.092(3) Uani 1 1 d . . . . .
O20 O 0.8563(8) 0.6575(6) 0.6423(4) 0.118(4) Uani 1 1 d . . . . .
O21 O 0.6014(8) 0.5350(7) 0.5433(3) 0.108(3) Uani 1 1 d . . . . .
O22 O 0.4336(6) 0.5391(5) 0.5308(3) 0.084(2) Uani 1 1 d . . . . .
C1 C 0.0675(11) 0.5777(13) 0.3565(6) 0.106(3) Uani 1 1 d . . . . .
C1P C 0.4835(9) 0.7994(7) 0.4297(4) 0.082(3) Uani 1 1 d . . . . .
H1PA H 0.4267 0.8320 0.4221 0.124 Uiso 1 1 calc R U . . .
H1PB H 0.5062 0.8000 0.4043 0.124 Uiso 1 1 calc R U . . .
H1PC H 0.5287 0.8256 0.4556 0.124 Uiso 1 1 calc R U . . .
C2 C -0.0328(8) 0.5985(10) 0.3309(6) 0.107(5) Uani 1 1 d . . . . .
C2P C 0.4188(11) 0.3273(8) 0.3272(4) 0.088(4) Uani 1 1 d . . . . .
H2PA H 0.4527 0.2734 0.3352 0.132 Uiso 1 1 calc R U . . .
H2PB H 0.4482 0.3643 0.3110 0.132 Uiso 1 1 calc R U . . .
H2PC H 0.3564 0.3150 0.3083 0.132 Uiso 1 1 calc R U . . .
C3 C -0.0751(9) 0.5322(12) 0.2968(5) 0.104(5) Uani 1 1 d . . . . .
H3A H -0.0431 0.5299 0.2750 0.156 Uiso 1 1 calc R U . . .
H3B H -0.1390 0.5469 0.2817 0.156 Uiso 1 1 calc R U . . .
H3C H -0.0713 0.4761 0.3113 0.156 Uiso 1 1 calc R U . . .
C3P C 0.8909(9) 0.5048(9) 0.5242(5) 0.088(3) Uani 1 1 d . . . . .
H3PA H 0.8920 0.5392 0.4985 0.132 Uiso 1 1 calc R U . . .
H3PB H 0.9085 0.4456 0.5205 0.132 Uiso 1 1 calc R U . . .
H3PC H 0.9336 0.5292 0.5515 0.132 Uiso 1 1 calc R U . . .
C4 C -0.0450(16) 0.6869(15) 0.3180(9) 0.174(9) Uani 1 1 d . U . . .
H4A H -0.0280 0.7232 0.3447 0.261 Uiso 1 1 calc R U . . .
H4B H -0.1088 0.6971 0.3006 0.261 Uiso 1 1 calc R U . . .
H4C H -0.0066 0.7011 0.3000 0.261 Uiso 1 1 calc R U . . .
C5 C -0.0800(13) 0.5927(17) 0.3683(8) 0.160(8) Uani 1 1 d . U . . .
H5A H -0.0709 0.5352 0.3815 0.240 Uiso 1 1 calc R U . . .
H5B H -0.1452 0.6040 0.3549 0.240 Uiso 1 1 calc R U . . .
H5C H -0.0531 0.6355 0.3915 0.240 Uiso 1 1 calc R U . . .
C6 C 0.2717(9) 0.7466(7) 0.3350(3) 0.071(3) Uani 1 1 d . . . . .
C7 C 0.2383(9) 0.8253(7) 0.3033(4) 0.079(3) Uani 1 1 d . . . . .
C8 C 0.1731(13) 0.7940(10) 0.2614(4) 0.113(5) Uani 1 1 d . . . . .
H8A H 0.2027 0.7517 0.2479 0.170 Uiso 1 1 calc R U . . .
H8B H 0.1516 0.8424 0.2409 0.170 Uiso 1 1 calc R U . . .
H8C H 0.1214 0.7672 0.2674 0.170 Uiso 1 1 calc R U . . .
C9 C 0.3141(13) 0.8675(12) 0.2971(5) 0.122(6) Uani 1 1 d . . . . .
H9A H 0.3547 0.8881 0.3258 0.182 Uiso 1 1 calc R U . . .
H9B H 0.2929 0.9163 0.2769 0.182 Uiso 1 1 calc R U . . .
H9C H 0.3469 0.8271 0.2842 0.182 Uiso 1 1 calc R U . . .
C10 C 0.1897(19) 0.8866(13) 0.3247(6) 0.162(10) Uani 1 1 d . . . . .
H10A H 0.1378 0.8574 0.3293 0.242 Uiso 1 1 calc R U . . .
H10B H 0.1682 0.9364 0.3053 0.242 Uiso 1 1 calc R U . . .
H10C H 0.2316 0.9058 0.3535 0.242 Uiso 1 1 calc R U . . .
C11 C 0.2302(11) 0.4811(10) 0.2816(5) 0.092(4) Uani 1 1 d . U . . .
C12 C 0.1837(10) 0.4694(9) 0.2299(4) 0.097(4) Uani 1 1 d . . . . .
C13 C 0.0818(17) 0.452(2) 0.2206(6) 0.196(14) Uani 1 1 d . . . . .
H13A H 0.0744 0.3987 0.2354 0.294 Uiso 1 1 calc R U . . .
H13B H 0.0512 0.4465 0.1884 0.294 Uiso 1 1 calc R U . . .
H13C H 0.0550 0.4999 0.2320 0.294 Uiso 1 1 calc R U . . .
C14 C 0.2065(17) 0.5455(13) 0.2054(5) 0.159(10) Uani 1 1 d . . . . .
H14A H 0.1838 0.5985 0.2146 0.238 Uiso 1 1 calc R U . . .
H14B H 0.1780 0.5375 0.1732 0.238 Uiso 1 1 calc R U . . .
H14C H 0.2725 0.5494 0.2125 0.238 Uiso 1 1 calc R U . . .
C15 C 0.2254(17) 0.3910(14) 0.2194(6) 0.154(9) Uani 1 1 d . . . . .
H15A H 0.2915 0.3983 0.2290 0.231 Uiso 1 1 calc R U . . .
H15B H 0.2022 0.3806 0.1873 0.231 Uiso 1 1 calc R U . . .
H15C H 0.2104 0.3421 0.2351 0.231 Uiso 1 1 calc R U . . .
C16 C 0.2017(8) 0.7871(8) 0.4713(4) 0.073(2) Uani 1 1 d . . . . .
C17 C 0.1508(9) 0.8682(9) 0.4713(5) 0.086(3) Uani 1 1 d . . . . .
C18 C 0.0654(12) 0.8713(15) 0.4317(7) 0.139(7) Uani 1 1 d . . . . .
H18A H 0.0810 0.8699 0.4043 0.209 Uiso 1 1 calc R U . . .
H18B H 0.0322 0.9243 0.4327 0.209 Uiso 1 1 calc R U . . .
H18C H 0.0273 0.8216 0.4325 0.209 Uiso 1 1 calc R U . . .
C19 C 0.1349(15) 0.8864(12) 0.5137(7) 0.132(7) Uani 1 1 d . . . . .
H19A H 0.0993 0.8397 0.5204 0.199 Uiso 1 1 calc R U . . .
H19B H 0.1016 0.9406 0.5111 0.199 Uiso 1 1 calc R U . . .
H19C H 0.1933 0.8910 0.5376 0.199 Uiso 1 1 calc R U . . .
C20 C 0.2119(15) 0.9411(10) 0.4643(7) 0.130(6) Uani 1 1 d . . . . .
H20A H 0.2704 0.9399 0.4883 0.195 Uiso 1 1 calc R U . . .
H20B H 0.1823 0.9966 0.4643 0.195 Uiso 1 1 calc R U . . .
H20C H 0.2219 0.9330 0.4356 0.195 Uiso 1 1 calc R U . . .
C21 C 0.5304(11) 0.5995(13) 0.3156(4) 0.104(5) Uani 1 1 d . . . . .
C22 C 0.5523(12) 0.6095(13) 0.2724(6) 0.124(5) Uani 1 1 d D U . . .
C23 C 0.5184(17) 0.5232(16) 0.2455(8) 0.171(5) Uani 1 1 d D U . . .
H23A H 0.5506 0.4743 0.2630 0.256 Uiso 1 1 calc R U . . .
H23B H 0.5305 0.5255 0.2172 0.256 Uiso 1 1 calc R U . . .
H23C H 0.4530 0.5166 0.2397 0.256 Uiso 1 1 calc R U . . .
C24 C 0.6512(13) 0.6218(19) 0.2794(8) 0.171(5) Uani 1 1 d D . . . .
H24A H 0.6725 0.6743 0.2967 0.256 Uiso 1 1 calc R U . . .
H24B H 0.6606 0.6268 0.2505 0.256 Uiso 1 1 calc R U . . .
H24C H 0.6853 0.5724 0.2956 0.256 Uiso 1 1 calc R U . . .
C25 C 0.4894(18) 0.6737(18) 0.2434(9) 0.171(5) Uani 1 1 d . U . . .
H25A H 0.4266 0.6547 0.2372 0.256 Uiso 1 1 calc R U . . .
H25B H 0.5023 0.6792 0.2153 0.256 Uiso 1 1 calc R U . . .
H25C H 0.4981 0.7294 0.2585 0.256 Uiso 1 1 calc R U . . .
C26 C 0.2983(11) 0.6161(13) 0.5979(6) 0.106(3) Uani 1 1 d D U . . .
C27 C 0.2382(15) 0.6570(14) 0.6213(7) 0.122(6) Uani 1 1 d . . . . .
C28 C 0.142(2) 0.645(2) 0.5890(13) 0.241(15) Uani 1 1 d . U . . .
H28A H 0.1359 0.6730 0.5607 0.361 Uiso 1 1 calc R U . . .
H28B H 0.0981 0.6702 0.6018 0.361 Uiso 1 1 calc R U . . .
H28C H 0.1289 0.5833 0.5839 0.361 Uiso 1 1 calc R U . . .
C29 C 0.262(2) 0.743(2) 0.6298(12) 0.227(14) Uani 1 1 d . U . . .
H29A H 0.3244 0.7466 0.6505 0.341 Uiso 1 1 calc R U . . .
H29B H 0.2205 0.7706 0.6429 0.341 Uiso 1 1 calc R U . . .
H29C H 0.2585 0.7716 0.6018 0.341 Uiso 1 1 calc R U . . .
C30 C 0.264(2) 0.616(3) 0.6668(11) 0.228(14) Uani 1 1 d . U . . .
H30A H 0.2557 0.5533 0.6634 0.342 Uiso 1 1 calc R U . . .
H30B H 0.2257 0.6385 0.6831 0.342 Uiso 1 1 calc R U . . .
H30C H 0.3280 0.6282 0.6833 0.342 Uiso 1 1 calc R U . . .
C31 C 0.5239(10) 0.8324(10) 0.5533(5) 0.096(4) Uani 1 1 d . . . . .
C32 C 0.5396(11) 0.9133(11) 0.5806(6) 0.104(4) Uani 1 1 d . . . . .
C33 C 0.578(2) 0.8932(12) 0.6278(5) 0.177(12) Uani 1 1 d . . . . .
H33A H 0.5363 0.8567 0.6368 0.265 Uiso 1 1 calc R U . . .
H33B H 0.5891 0.9466 0.6452 0.265 Uiso 1 1 calc R U . . .
H33C H 0.6361 0.8628 0.6333 0.265 Uiso 1 1 calc R U . . .
C34 C 0.4569(14) 0.9656(14) 0.5757(8) 0.143(8) Uani 1 1 d . . . . .
H34A H 0.4303 0.9842 0.5446 0.214 Uiso 1 1 calc R U . . .
H34B H 0.4733 1.0161 0.5951 0.214 Uiso 1 1 calc R U . . .
H34C H 0.4126 0.9309 0.5840 0.214 Uiso 1 1 calc R U . . .
C35 C 0.6073(14) 0.9767(13) 0.5673(7) 0.134(7) Uani 1 1 d . . . . .
H35A H 0.6656 0.9477 0.5721 0.202 Uiso 1 1 calc R U . . .
H35B H 0.6168 1.0286 0.5857 0.202 Uiso 1 1 calc R U . . .
H35C H 0.5810 0.9925 0.5358 0.202 Uiso 1 1 calc R U . . .
C36 C 0.7157(12) 0.7298(11) 0.4534(6) 0.104(5) Uani 1 1 d . . . . .
C37 C 0.7876(14) 0.7826(13) 0.4463(7) 0.147(9) Uani 1 1 d D . . . .
C38 C 0.791(2) 0.778(2) 0.3990(7) 0.242(9) Uani 1 1 d D U . . .
H38A H 0.8010 0.7181 0.3918 0.364 Uiso 1 1 calc R U . . .
H38B H 0.8416 0.8134 0.3968 0.364 Uiso 1 1 calc R U . . .
H38C H 0.7341 0.7989 0.3780 0.364 Uiso 1 1 calc R U . . .
C39 C 0.881(2) 0.748(2) 0.4755(10) 0.242(9) Uani 1 1 d D U . . .
H39A H 0.8854 0.7501 0.5070 0.364 Uiso 1 1 calc R U . . .
H39B H 0.9294 0.7824 0.4708 0.364 Uiso 1 1 calc R U . . .
H39C H 0.8874 0.6878 0.4673 0.364 Uiso 1 1 calc R U . . .
C40 C 0.786(2) 0.8777(14) 0.4555(11) 0.242(9) Uani 1 1 d D U . . .
H40A H 0.7275 0.9019 0.4368 0.364 Uiso 1 1 calc R U . . .
H40B H 0.8354 0.9063 0.4487 0.364 Uiso 1 1 calc R U . . .
H40C H 0.7923 0.8866 0.4870 0.364 Uiso 1 1 calc R U . . .
C41 C 0.8433(8) 0.7284(7) 0.6233(4) 0.082(3) Uani 1 1 d . . . . .
C42 C 0.9102(8) 0.7982(8) 0.6438(4) 0.092(4) Uani 1 1 d D . . . .
C43 C 0.944(2) 0.837(2) 0.6076(10) 0.189(7) Uani 0.75 1 d D U P . .
H43A H 0.9737 0.7923 0.5954 0.283 Uiso 0.75 1 calc R U P . .
H43B H 0.9883 0.8829 0.6206 0.283 Uiso 0.75 1 calc R U P . .
H43C H 0.8930 0.8612 0.5836 0.283 Uiso 0.75 1 calc R U P . .
C44 C 1.0033(15) 0.759(2) 0.6653(11) 0.189(7) Uani 0.75 1 d D U P . .
H44A H 1.0018 0.7204 0.6892 0.283 Uiso 0.75 1 calc R U P . .
H44B H 1.0475 0.8053 0.6776 0.283 Uiso 0.75 1 calc R U P . .
H44C H 1.0211 0.7274 0.6428 0.283 Uiso 0.75 1 calc R U P . .
C45 C 0.903(2) 0.799(2) 0.6909(8) 0.189(7) Uani 0.75 1 d D U P . .
H45A H 0.8409 0.8131 0.6892 0.283 Uiso 0.75 1 calc R U P . .
H45B H 0.9448 0.8425 0.7090 0.283 Uiso 0.75 1 calc R U P . .
H45C H 0.9196 0.7425 0.7046 0.283 Uiso 0.75 1 calc R U P . .
C46 C 0.863(2) 0.8842(15) 0.6385(12) 0.189(7) Uani 0.75 1 d D U P . .
H46A H 0.8365 0.8981 0.6068 0.283 Uiso 0.75 1 calc R U P . .
H46B H 0.9065 0.9287 0.6535 0.283 Uiso 0.75 1 calc R U P . .
H46C H 0.8142 0.8815 0.6518 0.283 Uiso 0.75 1 calc R U P . .

loop_
_atom_site_aniso_label
_atom_site_aniso_U_11
_atom_site_aniso_U_22
_atom_site_aniso_U_33
_atom_site_aniso_U_23
_atom_site_aniso_U_13
_atom_site_aniso_U_12
Gd1 0.070(4) 0.0381(11) 0.0345(11) -0.0015(7) 0.0133(13) -0.0114(12)
Gd2 0.0475(6) 0.0629(4) 0.0496(3) 0.0084(2) 0.0054(3) -0.0018(3)
Gd3 0.0787(3) 0.0533(3) 0.0605(3) 0.01242(19) -0.0086(2) -0.0147(2)
Gd4 0.0612(3) 0.0637(4) 0.0433(6) 0.0121(4) 0.0025(4) -0.0033(2)
Gd5 0.0612(3) 0.0637(4) 0.0433(6) 0.0121(4) 0.0025(4) -0.0033(2)
Fe1 0.0782(9) 0.0510(7) 0.0673(8) 0.0114(6) -0.0009(7) 0.0061(6)
Fe2 0.0658(7) 0.0551(6) 0.0423(6) -0.0026(5) 0.0036(5) 0.0058(5)
Fe3 0.0593(7) 0.0883(10) 0.0414(6) 0.0093(6) 0.0090(5) 0.0088(6)
P1 0.0774(16) 0.0694(15) 0.0584(13) 0.0058(11) 0.0133(12) 0.0104(12)
P2 0.0599(12) 0.0674(14) 0.0464(11) -0.0007(9) 0.0059(9) -0.0119(10)
P3 0.0703(14) 0.0646(14) 0.0590(13) 0.0086(11) 0.0167(11) 0.0052(11)
O1 0.095(6) 0.092(6) 0.203(9) 0.021(6) -0.007(6) -0.003(5)
O1O 0.051(3) 0.062(3) 0.040(3) -0.001(2) 0.001(2) 0.000(2)
O1P 0.100(6) 0.116(7) 0.089(6) -0.053(5) 0.045(5) -0.055(5)
O2 0.091(6) 0.165(8) 0.135(7) -0.067(6) 0.009(5) 0.030(6)
O2P 0.079(5) 0.082(5) 0.110(6) -0.021(5) 0.046(5) -0.028(4)
O3 0.210(9) 0.114(7) 0.115(7) 0.008(6) 0.073(7) 0.033(7)
O3P 0.072(7) 0.087(8) 0.047(5) 0.007(5) 0.020(5) -0.014(6)
O4 0.155(8) 0.157(8) 0.169(8) 0.060(7) 0.100(7) 0.045(6)
O4P 0.059(6) 0.060(6) 0.063(6) -0.002(5) 0.003(5) -0.004(5)
O5 0.107(6) 0.206(9) 0.089(6) -0.034(6) 0.034(5) -0.007(7)
O5P 0.065(4) 0.111(6) 0.055(4) 0.000(4) 0.015(3) 0.004(4)
O6 0.183(9) 0.117(7) 0.098(6) -0.008(5) 0.009(6) -0.049(6)
O6P 0.101(6) 0.067(4) 0.094(6) 0.011(4) 0.044(5) 0.018(4)
O7 0.127(7) 0.085(6) 0.075(5) -0.005(4) 0.018(5) 0.038(5)
O7P 0.109(7) 0.074(5) 0.081(5) -0.001(4) -0.006(5) -0.011(4)
O8 0.092(6) 0.088(6) 0.080(5) -0.018(4) 0.008(4) 0.004(4)
O8P 0.081(6) 0.127(8) 0.117(8) 0.056(7) 0.007(5) -0.005(5)
O9 0.092(6) 0.195(12) 0.086(6) 0.061(7) 0.042(5) 0.034(7)
O9P 0.103(6) 0.069(4) 0.059(4) -0.011(3) 0.028(4) -0.009(4)
O10 0.094(7) 0.197(13) 0.069(5) 0.015(7) 0.012(5) -0.002(7)
O10P 0.143(8) 0.061(4) 0.112(7) 0.006(4) 0.079(6) 0.015(5)
O11 0.114(8) 0.108(7) 0.084(6) -0.002(6) 0.010(5) 0.020(7)
O12 0.114(8) 0.108(7) 0.084(6) -0.002(6) 0.010(5) 0.020(7)
O13 0.114(8) 0.108(7) 0.084(6) -0.002(6) 0.010(5) 0.020(7)
O14 0.114(8) 0.108(7) 0.084(6) -0.002(6) 0.010(5) 0.020(7)
O15 0.073(5) 0.139(9) 0.107(7) 0.005(6) 0.012(5) 0.003(5)
O16 0.092(6) 0.149(10) 0.100(7) 0.015(7) 0.033(6) 0.036(6)
O17 0.102(7) 0.141(9) 0.104(7) -0.010(7) 0.043(6) 0.021(6)
O18 0.132(8) 0.087(6) 0.075(5) 0.002(4) 0.033(5) -0.024(5)
O19 0.083(5) 0.067(4) 0.092(6) 0.009(4) -0.018(4) -0.005(4)
O20 0.124(8) 0.059(4) 0.118(8) 0.015(5) -0.031(6) -0.003(5)
O21 0.138(9) 0.103(7) 0.079(6) -0.003(5) 0.029(6) -0.011(6)
O22 0.077(5) 0.078(5) 0.085(5) -0.007(4) 0.011(4) -0.013(4)
C1 0.091(6) 0.128(7) 0.102(6) 0.004(6) 0.037(5) 0.007(5)
C1P 0.096(8) 0.069(6) 0.067(6) -0.003(5) 0.007(6) -0.021(6)
C2 0.052(6) 0.092(9) 0.152(14) -0.010(9) -0.002(7) 0.011(6)
C2P 0.117(10) 0.076(7) 0.075(7) -0.004(5) 0.036(7) 0.022(7)
C3 0.066(7) 0.142(13) 0.092(9) -0.018(9) 0.008(6) 0.007(7)
C3P 0.079(7) 0.098(9) 0.098(9) -0.005(7) 0.043(7) 0.000(6)
C4 0.137(13) 0.143(14) 0.187(17) 0.032(13) -0.022(12) 0.023(11)
C5 0.097(10) 0.206(17) 0.179(15) -0.050(13) 0.048(11) 0.032(11)
C6 0.094(7) 0.070(6) 0.045(4) 0.003(4) 0.018(4) -0.011(5)
C7 0.103(8) 0.064(6) 0.059(5) 0.015(4) 0.014(5) 0.007(5)
C8 0.152(14) 0.091(9) 0.068(7) 0.022(7) -0.002(8) 0.014(9)
C9 0.159(16) 0.112(12) 0.089(10) 0.031(9) 0.033(10) -0.001(11)
C10 0.28(3) 0.115(13) 0.100(12) 0.043(10) 0.084(16) 0.091(17)
C11 0.098(7) 0.089(7) 0.082(6) -0.037(5) 0.019(5) 0.012(6)
C12 0.111(10) 0.098(9) 0.054(6) -0.019(6) -0.011(6) 0.038(7)
C13 0.17(2) 0.30(4) 0.083(11) -0.069(17) -0.010(12) 0.05(2)
C14 0.22(2) 0.133(15) 0.065(8) 0.002(9) -0.032(11) -0.020(15)
C15 0.21(2) 0.142(16) 0.086(10) -0.049(11) 0.018(12) 0.044(15)
C16 0.075(6) 0.074(6) 0.071(6) -0.004(5) 0.025(5) 0.001(5)
C17 0.078(7) 0.088(8) 0.092(8) -0.018(6) 0.028(6) 0.013(6)
C18 0.088(10) 0.152(17) 0.163(18) -0.011(14) 0.020(11) 0.027(11)
C19 0.183(19) 0.099(11) 0.143(16) -0.016(11) 0.091(15) 0.016(12)
C20 0.170(18) 0.084(10) 0.153(17) -0.018(10) 0.077(15) 0.005(10)
C21 0.098(9) 0.158(15) 0.061(7) 0.011(8) 0.033(7) -0.004(9)
C22 0.123(9) 0.145(10) 0.116(9) 0.013(7) 0.054(7) 0.011(7)
C23 0.162(10) 0.217(11) 0.146(9) 0.021(9) 0.069(8) -0.007(9)
C24 0.162(10) 0.217(11) 0.146(9) 0.021(9) 0.069(8) -0.007(9)
C25 0.162(10) 0.217(11) 0.146(9) 0.021(9) 0.069(8) -0.007(9)
C26 0.091(6) 0.128(7) 0.102(6) 0.004(6) 0.037(5) 0.007(5)
C27 0.136(15) 0.129(14) 0.122(14) -0.012(11) 0.072(12) -0.002(12)
C28 0.22(2) 0.26(2) 0.26(2) -0.061(17) 0.099(17) 0.039(17)
C29 0.25(2) 0.182(19) 0.23(2) -0.003(16) 0.050(16) 0.010(16)
C30 0.26(2) 0.25(2) 0.201(19) -0.018(16) 0.106(17) 0.019(17)
C31 0.085(8) 0.118(11) 0.075(8) -0.019(7) 0.012(6) 0.007(7)
C32 0.094(9) 0.118(12) 0.102(10) 0.004(9) 0.033(8) -0.011(8)
C33 0.35(4) 0.096(12) 0.072(9) -0.003(8) 0.051(15) -0.034(17)
C34 0.119(14) 0.138(16) 0.19(2) -0.040(15) 0.074(15) -0.025(12)
C35 0.135(15) 0.122(14) 0.149(17) 0.035(12) 0.051(13) -0.013(11)
C36 0.121(11) 0.104(10) 0.113(11) -0.005(9) 0.072(10) -0.015(9)
C37 0.166(17) 0.147(16) 0.158(18) -0.084(14) 0.093(15) -0.083(15)
C38 0.244(12) 0.247(13) 0.253(13) 0.000(10) 0.104(10) -0.034(10)
C39 0.244(12) 0.247(13) 0.253(13) 0.000(10) 0.104(10) -0.034(10)
C40 0.244(12) 0.247(13) 0.253(13) 0.000(10) 0.104(10) -0.034(10)
C41 0.080(7) 0.056(5) 0.092(8) 0.009(5) 0.004(6) 0.001(5)
C42 0.084(8) 0.065(6) 0.096(9) 0.003(6) -0.012(6) -0.003(5)
C43 0.178(10) 0.170(10) 0.203(11) -0.001(8) 0.041(8) -0.013(8)
C44 0.178(10) 0.170(10) 0.203(11) -0.001(8) 0.041(8) -0.013(8)
C45 0.178(10) 0.170(10) 0.203(11) -0.001(8) 0.041(8) -0.013(8)
C46 0.178(10) 0.170(10) 0.203(11) -0.001(8) 0.041(8) -0.013(8)

loop_
_atom_type_symbol
_atom_type_description
_atom_type_scat_dispersion_real
_atom_type_scat_dispersion_imag
_atom_type_scat_source
C C 0.0033 0.0016 'International Tables Vol C Tables 4.2.6.8 and 6.1.1.4'
H H 0.0000 0.0000 'International Tables Vol C Tables 4.2.6.8 and 6.1.1.4'
Fe Fe 0.3463 0.8444 'International Tables Vol C Tables 4.2.6.8 and 6.1.1.4'
Gd Gd -0.1653 3.9035 'International Tables Vol C Tables 4.2.6.8 and 6.1.1.4'
O O 0.0106 0.0060 'International Tables Vol C Tables 4.2.6.8 and 6.1.1.4'
P P 0.1023 0.0942 'International Tables Vol C Tables 4.2.6.8 and 6.1.1.4'

loop_
_geom_angle_atom_site_label_1
_geom_angle_atom_site_label_2
_geom_angle_atom_site_label_3
_geom_angle
_geom_angle_site_symmetry_1
_geom_angle_site_symmetry_3
Fe2 Gd1 Gd4 118.27(15) . 3_666
O1P Gd1 Gd4 123.6(3) . 3_666
O1P Gd1 Fe2 36.2(2) . .
O1P Gd1 O7P 101.8(4) . 3_666
O1P Gd1 O15 76.0(3) . .
O1P Gd1 C16 73.7(3) . .
O1P Gd1 C26 169.2(5) . .
O7P Gd1 Gd4 70.4(2) 3_666 3_666
O7P Gd1 Fe2 136.8(3) 3_666 .
O7P Gd1 C16 138.9(3) 3_666 .
O8 Gd1 Gd4 142.1(4) . 3_666
O8 Gd1 Fe2 73.4(3) . .
O8 Gd1 O1P 87.9(4) . .
O8 Gd1 O7P 127.9(4) . 3_666
O8 Gd1 O9P 88.7(4) . 3_666
O8 Gd1 O11 89.6(7) . .
O8 Gd1 O12 111.8(8) . .
O8 Gd1 O15 75.1(4) . .
O8 Gd1 O22 168.8(4) . .
O8 Gd1 C16 17.0(3) . .
O8 Gd1 C26 94.3(5) . .
O9P Gd1 Gd4 86.6(2) 3_666 3_666
O9P Gd1 Fe2 35.2(2) 3_666 .
O9P Gd1 O1P 66.0(3) 3_666 .
O9P Gd1 O7P 142.1(4) 3_666 3_666
O9P Gd1 O15 139.1(3) 3_666 .
O9P Gd1 O22 80.1(3) 3_666 .
O9P Gd1 C16 74.5(4) 3_666 .
O9P Gd1 C26 103.4(5) 3_666 .
O11 Gd1 Gd4 63.3(6) . 3_666
O11 Gd1 Fe2 151.8(8) . .
O11 Gd1 O1P 168.8(7) . .
O11 Gd1 O7P 71.4(7) . 3_666
O11 Gd1 O9P 124.9(7) . 3_666
O11 Gd1 O12 29.0(7) . .
O11 Gd1 O15 92.9(7) . .
O11 Gd1 O22 97.6(7) . .
O11 Gd1 C16 105.4(7) . .
O11 Gd1 C26 22.0(6) . .
O12 Gd1 Gd4 35.1(6) . 3_666
O12 Gd1 Fe2 140.1(7) . .
O12 Gd1 O1P 158.7(7) . .
O12 Gd1 O7P 73.0(7) . 3_666
O12 Gd1 O9P 105.1(7) . 3_666
O12 Gd1 O15 115.8(7) . .
O12 Gd1 O22 72.5(7) . .
O12 Gd1 C16 124.1(8) . .
O12 Gd1 C26 17.7(7) . .
O15 Gd1 Gd4 128.7(4) . 3_666
O15 Gd1 Fe2 103.9(3) . .
O15 Gd1 O7P 58.7(3) . 3_666
O15 Gd1 C16 81.1(3) . .
O15 Gd1 C26 114.9(5) . .
O22 Gd1 Gd4 38.9(2) . 3_666
O22 Gd1 Fe2 96.6(2) . .
O22 Gd1 O1P 86.6(4) . .
O22 Gd1 O7P 62.9(3) . 3_666
O22 Gd1 O15 112.9(5) . .
O22 Gd1 C16 152.6(3) . .
O22 Gd1 C26 89.4(4) . .
C16 Gd1 Gd4 146.4(4) . 3_666
C16 Gd1 Fe2 56.4(2) . .
C26 Gd1 Gd4 50.8(4) . 3_666
C26 Gd1 Fe2 134.8(5) . .
C26 Gd1 O7P 85.3(4) . 3_666
C26 Gd1 C16 106.5(5) . .
P2 Gd2 Gd5 114.89(6) . 3_666
O1P Gd2 Gd5 117.2(2) . 3_666
O1P Gd2 P2 26.2(2) . .
O1P Gd2 O3P 53.2(4) . .
O1P Gd2 O9P 61.1(2) . 3_666
O3P Gd2 Gd5 103.5(4) . 3_666
O3P Gd2 P2 27.1(3) . .
O3P Gd2 O9P 102.9(4) . 3_666
O7P Gd2 Gd5 75.4(2) 3_666 3_666
O7P Gd2 P2 98.8(3) 3_666 .
O7P Gd2 O1P 125.1(4) 3_666 .
O7P Gd2 O3P 72.0(4) 3_666 .
O7P Gd2 O9P 146.7(3) 3_666 3_666
O7P Gd2 O12 79.4(6) 3_666 .
O8 Gd2 Gd5 121.5(3) . 3_666
O8 Gd2 P2 105.5(3) . .
O8 Gd2 O1P 83.8(4) . .
O8 Gd2 O3P 129.1(4) . .
O8 Gd2 O7P 138.0(3) . 3_666
O8 Gd2 O9P 71.3(3) . 3_666
O8 Gd2 O12 91.4(6) . .
O9P Gd2 Gd5 73.97(18) 3_666 3_666
O9P Gd2 P2 82.59(16) 3_666 .
O11 Gd2 Gd5 65.5(5) . 3_666
O11 Gd2 P2 177.9(6) . .
O11 Gd2 O1P 155.7(6) . .
O11 Gd2 O3P 151.0(6) . .
O11 Gd2 O7P 79.2(6) . 3_666
O11 Gd2 O8 75.7(6) . .
O11 Gd2 O9P 99.5(6) . 3_666
O11 Gd2 O12 25.8(7) . .
O12 Gd2 Gd5 40.2(6) . 3_666
O12 Gd2 P2 154.9(6) . .
O12 Gd2 O1P 146.1(6) . .
O12 Gd2 O3P 139.4(6) . .
O12 Gd2 O9P 85.5(6) . 3_666
O15 Gd2 Gd5 147.5(3) . 3_666
O15 Gd2 P2 78.4(3) . .
O15 Gd2 O1P 88.1(4) . .
O15 Gd2 O3P 74.5(5) . .
O15 Gd2 O7P 73.2(3) . 3_666
O15 Gd2 O8 78.8(4) . .
O15 Gd2 O9P 138.5(3) . 3_666
O15 Gd2 O11 100.3(6) . .
O15 Gd2 O12 123.9(6) . .
O15 Gd2 O22 140.4(3) . .
O22 Gd2 Gd5 29.9(2) . 3_666
O22 Gd2 P2 85.4(2) . .
O22 Gd2 O1P 93.0(3) . .
O22 Gd2 O3P 74.7(4) . .
O22 Gd2 O7P 74.0(3) . 3_666
O22 Gd2 O8 140.7(3) . .
O22 Gd2 O9P 72.9(3) . 3_666
O22 Gd2 O11 94.8(6) . .
O22 Gd2 O12 70.0(6) . .
P1 Gd3 P3 105.00(7) 3_666 .
O3P Gd3 P1 91.0(3) . 3_666
O3P Gd3 P3 110.8(4) . .
O3P Gd3 O6P 116.3(4) . 3_666
O3P Gd3 O7P 67.6(4) . 3_666
O3P Gd3 O8P 90.9(5) . .
O3P Gd3 O10P 130.8(5) . .
O3P Gd3 O21 72.7(5) . .
O4P Gd3 P1 109.2(4) . 3_666
O4P Gd3 P3 90.0(4) . .
O4P Gd3 O3P 24.4(5) . .
O4P Gd3 O6P 130.8(4) . 3_666
O4P Gd3 O7P 89.7(5) . 3_666
O4P Gd3 O8P 67.4(4) . .
O4P Gd3 O10P 113.1(5) . .
O4P Gd3 O21 70.5(4) . .
O6P Gd3 P1 26.1(2) 3_666 3_666
O6P Gd3 P3 89.01(18) 3_666 .
O6P Gd3 O7P 52.8(3) 3_666 3_666
O6P Gd3 O8P 113.5(3) 3_666 .
O7P Gd3 P1 27.23(19) 3_666 3_666
O7P Gd3 P3 125.25(18) 3_666 .
O7P Gd3 O8P 133.9(3) 3_666 .
O8P Gd3 P1 123.8(2) . 3_666
O8P Gd3 P3 26.13(19) . .
O10P Gd3 P1 89.3(2) . 3_666
O10P Gd3 P3 24.5(2) . .
O10P Gd3 O6P 68.2(3) . 3_666
O10P Gd3 O7P 114.9(3) . 3_666
O10P Gd3 O8P 50.4(3) . .
O16 Gd3 P1 82.6(3) . 3_666
O16 Gd3 P3 171.1(3) . .
O16 Gd3 O3P 73.3(5) . .
O16 Gd3 O4P 92.0(5) . .
O16 Gd3 O6P 96.3(3) . 3_666
O16 Gd3 O7P 63.5(3) . 3_666
O16 Gd3 O8P 150.1(3) . .
O16 Gd3 O10P 154.9(4) . .
O16 Gd3 O17 88.0(4) . .
O16 Gd3 O19 81.2(4) . .
O16 Gd3 O21 128.2(4) . .
O17 Gd3 P1 170.0(3) . 3_666
O17 Gd3 P3 84.1(3) . .
O17 Gd3 O3P 89.4(4) . .
O17 Gd3 O4P 74.3(5) . .
O17 Gd3 O6P 154.2(4) . 3_666
O17 Gd3 O7P 147.1(3) . 3_666
O17 Gd3 O8P 66.2(3) . .
O17 Gd3 O10P 98.0(3) . .
O17 Gd3 O19 80.8(4) . .
O17 Gd3 O21 129.0(4) . .
O19 Gd3 P1 94.5(3) . 3_666
O19 Gd3 P3 93.3(2) . .
O19 Gd3 O3P 153.0(5) . .
O19 Gd3 O4P 154.4(5) . .
O19 Gd3 O6P 74.7(3) . 3_666
O19 Gd3 O7P 108.8(3) . 3_666
O19 Gd3 O8P 107.6(3) . .
O19 Gd3 O10P 75.7(3) . .
O19 Gd3 O21 132.3(3) . .
O21 Gd3 P1 60.4(3) . 3_666
O21 Gd3 P3 60.6(3) . .
O21 Gd3 O6P 66.4(3) . 3_666
O21 Gd3 O7P 67.9(3) . 3_666
O21 Gd3 O8P 66.9(3) . .
O21 Gd3 O10P 65.1(4) . .
O2P Gd4 O4P 46.8(3) . .
O2P Gd4 O8P 109.1(4) . .
O2P Gd4 C21 75.2(4) . .
O2P Gd4 C26 157.1(4) . 3_666
O4P Gd4 C21 117.0(5) . .
O4P Gd4 C26 141.9(5) . 3_666
O5P Gd4 O2P 63.6(3) . .
O5P Gd4 O4P 96.5(4) . .
O5P Gd4 O8P 137.0(4) . .
O5P Gd4 C21 72.2(4) . .
O5P Gd4 C26 93.5(4) . 3_666
O8P Gd4 O4P 62.4(4) . .
O8P Gd4 C21 150.1(5) . .
O8P Gd4 C26 85.6(5) . 3_666
O10 Gd4 O2P 90.7(5) . .
O10 Gd4 O4P 129.3(6) . .
O10 Gd4 O5P 82.6(4) . .
O10 Gd4 O8P 140.2(5) . .
O10 Gd4 O12 102.4(7) . 3_666
O10 Gd4 O14 84.6(7) . .
O10 Gd4 O18 83.7(5) . .
O10 Gd4 O22 153.5(5) . 3_666
O10 Gd4 C21 16.0(5) . .
O10 Gd4 C26 88.3(6) . 3_666
O12 Gd4 O2P 143.2(7) 3_666 .
O12 Gd4 O4P 128.0(6) 3_666 .
O12 Gd4 O5P 83.9(6) 3_666 .
O12 Gd4 O8P 82.4(6) 3_666 .
O12 Gd4 O22 65.6(7) 3_666 3_666
O12 Gd4 C21 112.4(7) 3_666 .
O12 Gd4 C26 18.3(7) 3_666 3_666
O13 Gd4 O2P 153.9(8) . .
O13 Gd4 O4P 159.1(8) . .
O13 Gd4 O5P 97.4(9) . .
O13 Gd4 O8P 96.9(8) . .
O13 Gd4 O10 68.2(8) . .
O13 Gd4 O12 39.0(10) . 3_666
O13 Gd4 O14 25.5(8) . .
O13 Gd4 O18 110.8(9) . .
O13 Gd4 O22 104.6(8) . 3_666
O13 Gd4 C21 82.2(8) . .
O13 Gd4 C26 21.4(8) . 3_666
O14 Gd4 O2P 173.5(7) . .
O14 Gd4 O4P 134.5(6) . .
O14 Gd4 O5P 120.0(7) . .
O14 Gd4 O8P 72.3(6) . .
O14 Gd4 O12 42.9(9) . 3_666
O14 Gd4 O18 94.6(7) . .
O14 Gd4 O22 98.8(7) . 3_666
O14 Gd4 C21 100.4(7) . .
O14 Gd4 C26 27.6(7) . 3_666
O18 Gd4 O2P 80.4(4) . .
O18 Gd4 O4P 65.7(4) . .
O18 Gd4 O5P 141.1(4) . .
O18 Gd4 O8P 67.0(4) . .
O18 Gd4 O12 134.7(7) . 3_666
O18 Gd4 O22 122.0(4) . 3_666
O18 Gd4 C21 85.3(5) . .
O18 Gd4 C26 122.2(5) . 3_666
O22 Gd4 O2P 87.4(4) 3_666 .
O22 Gd4 O4P 65.0(4) 3_666 .
O22 Gd4 O5P 72.9(3) 3_666 .
O22 Gd4 O8P 64.3(3) 3_666 .
O22 Gd4 C21 145.0(4) 3_666 .
O22 Gd4 C26 83.3(4) 3_666 3_666
C21 Gd4 C26 101.0(5) . 3_666
P2 Gd5 Gd2 117.25(5) . 3_666
O2P Gd5 Gd2 119.62(19) . 3_666
O2P Gd5 P2 24.9(2) . .
O2P Gd5 O4P 52.6(4) . .
O2P Gd5 O5P 62.3(3) . .
O2P Gd5 O12 139.3(6) . 3_666
O2P Gd5 O14 157.6(5) . .
O4P Gd5 Gd2 104.1(3) . 3_666
O4P Gd5 P2 28.0(3) . .
O4P Gd5 O5P 102.1(3) . .
O4P Gd5 O12 139.9(6) . 3_666
O5P Gd5 Gd2 74.07(19) . 3_666
O5P Gd5 P2 82.29(18) . .
O8P Gd5 Gd2 75.0(3) . 3_666
O8P Gd5 P2 100.4(3) . .
O8P Gd5 O2P 125.3(4) . .
O8P Gd5 O4P 73.0(4) . .
O8P Gd5 O5P 146.3(3) . .
O8P Gd5 O10 136.7(4) . .
O8P Gd5 O12 85.6(5) . 3_666
O8P Gd5 O14 75.1(6) . .
O10 Gd5 Gd2 120.0(4) . 3_666
O10 Gd5 P2 105.6(3) . .
O10 Gd5 O2P 84.8(4) . .
O10 Gd5 O4P 130.5(5) . .
O10 Gd5 O5P 72.2(3) . .
O10 Gd5 O12 88.1(6) . 3_666
O10 Gd5 O14 72.9(6) . .
O12 Gd5 Gd2 36.5(6) 3_666 3_666
O12 Gd5 P2 150.7(6) 3_666 .
O12 Gd5 O5P 77.4(6) 3_666 .
O13 Gd5 Gd2 72.8(7) . 3_666
O13 Gd5 P2 160.2(6) . .
O13 Gd5 O2P 135.7(6) . .
O13 Gd5 O4P 171.7(7) . .
O13 Gd5 O5P 84.7(7) . .
O13 Gd5 O8P 98.7(7) . .
O13 Gd5 O10 56.0(7) . .
O13 Gd5 O12 36.3(8) . 3_666
O13 Gd5 O14 24.1(7) . .
O13 Gd5 O18 103.9(8) . .
O13 Gd5 O22 102.5(7) . 3_666
O14 Gd5 Gd2 71.6(6) . 3_666
O14 Gd5 P2 169.1(6) . .
O14 Gd5 O4P 147.7(6) . .
O14 Gd5 O5P 107.0(6) . .
O14 Gd5 O12 39.8(8) . 3_666
O18 Gd5 Gd2 148.6(3) . 3_666
O18 Gd5 P2 76.5(3) . .
O18 Gd5 O2P 85.1(4) . .
O18 Gd5 O4P 74.6(4) . .
O18 Gd5 O5P 137.3(3) . .
O18 Gd5 O8P 74.8(4) . .
O18 Gd5 O10 78.3(4) . .
O18 Gd5 O12 132.3(7) . 3_666
O18 Gd5 O14 92.7(7) . .
O18 Gd5 O22 141.0(3) . 3_666
O22 Gd5 Gd2 29.9(2) 3_666 3_666
O22 Gd5 P2 87.8(2) 3_666 .
O22 Gd5 O2P 95.5(3) 3_666 .
O22 Gd5 O4P 75.1(4) 3_666 .
O22 Gd5 O5P 73.2(3) 3_666 .
O22 Gd5 O8P 73.3(3) 3_666 .
O22 Gd5 O10 140.6(4) 3_666 .
O22 Gd5 O12 66.3(6) 3_666 3_666
O22 Gd5 O14 100.1(6) 3_666 .
O1 Fe1 Gd3 138.3(5) . 3_666
O1 Fe1 O6 74.8(7) . .
O1 Fe1 O6P 166.1(5) . .
O1 Fe1 O10P 98.7(6) . 3_666
O1 Fe1 O20 84.3(5) . 3_666
O1O Fe1 Gd3 102.60(17) . 3_666
O1O Fe1 O1 96.2(4) . .
O1O Fe1 O6 96.9(4) . .
O1O Fe1 O6P 95.5(3) . .
O1O Fe1 O10P 94.3(3) . 3_666
O1O Fe1 O20 179.5(4) . 3_666
O6 Fe1 Gd3 137.6(5) . 3_666
O6 Fe1 O6P 96.4(6) . .
O6 Fe1 O10P 167.6(5) . 3_666
O6 Fe1 O20 83.0(5) . 3_666
O6P Fe1 Gd3 44.9(2) . 3_666
O6P Fe1 O10P 87.9(4) . 3_666
O6P Fe1 O20 84.0(4) . 3_666
O10P Fe1 Gd3 43.6(3) 3_666 3_666
O10P Fe1 O20 85.8(5) 3_666 3_666
O20 Fe1 Gd3 77.1(3) 3_666 3_666
O1O Fe2 Gd1 115.58(19) . .
O1O Fe2 O1P 94.1(3) . .
O1O Fe2 O2 94.3(4) . .
O1O Fe2 O3 93.1(4) . .
O1O Fe2 O7 173.9(3) . .
O1O Fe2 O9P 95.7(3) . 3_666
O1P Fe2 Gd1 47.1(3) . .
O2 Fe2 Gd1 126.9(4) . .
O2 Fe2 O1P 171.4(4) . .
O2 Fe2 O3 94.0(7) . .
O2 Fe2 O7 81.5(5) . .
O2 Fe2 O9P 96.9(6) . 3_666
O3 Fe2 Gd1 124.6(4) . .
O3 Fe2 O1P 87.1(6) . .
O3 Fe2 O9P 165.5(5) . 3_666
O7 Fe2 Gd1 70.5(3) . .
O7 Fe2 O1P 90.2(4) . .
O7 Fe2 O3 82.9(5) . .
O7 Fe2 O9P 89.2(4) . 3_666
O9P Fe2 Gd1 40.9(2) 3_666 .
O9P Fe2 O1P 80.7(4) 3_666 .
O1O Fe3 O2P 93.6(3) . .
O1O Fe3 O4 93.7(4) . .
O1O Fe3 O5 93.9(4) . .
O1O Fe3 O5P 94.8(3) . .
O1O Fe3 O9 174.1(3) . .
O4 Fe3 O2P 95.0(6) . .
O4 Fe3 O5 90.5(7) . .
O4 Fe3 O5P 169.9(5) . .
O4 Fe3 O9 81.0(5) . .
O5 Fe3 O2P 170.4(4) . .
O5 Fe3 O5P 94.5(5) . .
O5P Fe3 O2P 78.9(4) . .
O9 Fe3 O2P 89.5(4) . .
O9 Fe3 O5 83.6(5) . .
O9 Fe3 O5P 90.8(4) . .
O5P P1 Gd3 118.0(3) . 3_666
O5P P1 C2P 108.8(6) . .
O6P P1 Gd3 46.7(3) . 3_666
O6P P1 O5P 110.5(4) . .
O6P P1 C2P 111.1(7) . .
O7P P1 Gd3 57.6(5) . 3_666
O7P P1 O5P 115.0(5) . .
O7P P1 O6P 102.9(6) . .
O7P P1 C2P 108.4(6) . .
C2P P1 Gd3 132.7(5) . 3_666
Gd2 P2 Gd5 123.94(8) . .
O1P P2 Gd2 43.4(4) . .
O1P P2 Gd5 136.7(4) . .
O1P P2 O4P 123.7(7) . .
O1P P2 C1P 107.9(6) . .
O2P P2 Gd2 137.6(3) . .
O2P P2 Gd5 42.9(4) . .
O2P P2 O1P 111.9(4) . .
O2P P2 O3P 125.5(8) . .
O2P P2 O4P 92.4(7) . .
O2P P2 C1P 108.1(6) . .
O3P P2 Gd2 50.1(6) . .
O3P P2 Gd5 85.6(7) . .
O3P P2 O1P 93.1(7) . .
O3P P2 O4P 36.7(7) . .
O3P P2 C1P 108.6(7) . .
O4P P2 Gd2 84.2(6) . .
O4P P2 Gd5 50.0(6) . .
O4P P2 C1P 111.3(7) . .
C1P P2 Gd2 112.5(5) . .
C1P P2 Gd5 113.5(5) . .
O8P P3 Gd3 57.1(5) . .
O8P P3 O9P 117.0(6) . .
O8P P3 O10P 98.5(7) . .
O8P P3 C3P 109.1(7) . .
O9P P3 Gd3 120.1(3) . .
O9P P3 C3P 110.6(6) . .
O10P P3 Gd3 42.1(4) . .
O10P P3 O9P 109.8(4) . .
O10P P3 C3P 111.3(7) . .
C3P P3 Gd3 128.2(5) . .
C1 O1 Fe1 132.3(12) . .
Fe1 O1O Fe2 118.3(3) . .
Fe1 O1O Fe3 118.9(3) . .
Fe2 O1O Fe3 120.8(3) . .
Fe2 O1P Gd1 96.7(4) . .
Fe2 O1P Gd2 111.8(4) . .
P2 O1P Gd1 125.0(6) . .
P2 O1P Gd2 110.4(5) . .
P2 O1P Fe2 134.7(5) . .
C1 O2 Fe2 138.1(12) . .
Fe3 O2P Gd4 100.8(4) . .
Fe3 O2P Gd5 109.5(4) . .
P2 O2P Gd4 121.9(6) . .
P2 O2P Gd5 112.2(5) . .
P2 O2P Fe3 135.0(5) . .
C6 O3 Fe2 140.3(11) . .
Gd3 O3P Gd2 114.4(5) . .
P2 O3P Gd2 102.8(8) . .
P2 O3P Gd3 141.0(8) . .
O4P O3P Gd2 155.5(15) . .
O4P O3P Gd3 76.5(12) . .
O4P O3P P2 74.1(11) . .
C6 O4 Fe3 137.3(11) . .
Gd3 O4P Gd4 118.5(6) . .
Gd3 O4P Gd5 114.7(6) . .
P2 O4P Gd3 139.4(9) . .
P2 O4P Gd4 97.9(7) . .
P2 O4P Gd5 102.0(7) . .
O3P O4P Gd3 79.2(12) . .
O3P O4P Gd4 160.1(14) . .
O3P O4P Gd5 162.3(14) . .
O3P O4P P2 69.2(12) . .
C11 O5 Fe3 138.3(12) . .
Fe3 O5P Gd4 101.3(4) . .
Fe3 O5P Gd5 100.3(4) . .
P1 O5P Gd4 130.6(5) . .
P1 O5P Gd5 130.0(4) . .
P1 O5P Fe3 127.8(4) . .
C11 O6 Fe1 128.3(11) . .
Fe1 O6P Gd3 100.9(3) . 3_666
P1 O6P Gd3 107.2(5) . 3_666
P1 O6P Fe1 138.5(5) . .
C16 O7 Fe2 138.2(8) . .
Gd2 O7P Gd3 105.9(4) 3_666 3_666
Gd3 O7P Gd1 114.1(4) 3_666 3_666
P1 O7P Gd1 136.2(6) . 3_666
P1 O7P Gd2 144.1(6) . 3_666
P1 O7P Gd3 95.2(5) . 3_666
C16 O8 Gd1 136.3(8) . .
C16 O8 Gd2 136.7(8) . .
Gd4 O8P Gd3 110.9(4) . .
Gd5 O8P Gd3 104.4(4) . .
P3 O8P Gd3 96.8(6) . .
P3 O8P Gd4 143.0(7) . .
P3 O8P Gd5 145.9(7) . .
C21 O9 Fe3 136.4(9) . .
Fe2 O9P Gd1 103.9(3) 3_666 3_666
Fe2 O9P Gd2 98.3(3) 3_666 3_666
P3 O9P Gd1 123.6(4) . 3_666
P3 O9P Gd2 126.6(4) . 3_666
P3 O9P Fe2 131.4(4) . 3_666
C21 O10 Gd4 137.3(11) . .
C21 O10 Gd5 135.1(11) . .
Fe1 O10P Gd3 102.0(3) 3_666 .
P3 O10P Gd3 113.5(6) . .
P3 O10P Fe1 136.2(5) . 3_666
O12 O11 Gd1 80(2) . .
O12 O11 Gd2 84(2) . .
O12 O11 C26 53.9(17) . .
C26 O11 Gd1 118.5(17) . .
C26 O11 Gd2 130.9(18) . .
Gd1 O12 Gd4 114.9(10) . 3_666
Gd2 O12 Gd5 103.4(9) . 3_666
O11 O12 Gd1 71.4(19) . .
O11 O12 Gd2 71(2) . .
O11 O12 Gd4 162(2) . 3_666
O11 O12 Gd5 166(2) . 3_666
O11 O12 O13 131(3) . 3_666
O11 O12 O14 127(3) . 3_666
O13 O12 Gd1 156.3(17) 3_666 .
O13 O12 Gd2 157.0(16) 3_666 .
O13 O12 Gd4 46.3(11) 3_666 3_666
O13 O12 Gd5 53.7(11) 3_666 3_666
O13 O12 O14 35.3(11) 3_666 3_666
O14 O12 Gd1 129.7(14) 3_666 .
O14 O12 Gd2 142.8(13) 3_666 .
O14 O12 Gd4 62.8(11) 3_666 3_666
O14 O12 Gd5 65.1(11) 3_666 3_666
C26 O12 Gd1 124(2) . .
C26 O12 Gd2 134(2) . .
C26 O12 Gd4 114(2) . 3_666
C26 O12 Gd5 119(2) . 3_666
C26 O12 O11 70.9(18) . .
C26 O12 O13 68(2) . 3_666
C26 O12 O14 57.4(19) . 3_666
O12 O13 Gd4 94.7(15) 3_666 .
O12 O13 Gd5 90.0(14) 3_666 .
O14 O13 Gd4 105(2) . .
O14 O13 Gd5 98(2) . .
O14 O13 O12 82(2) . 3_666
O14 O13 C26 67.4(19) . 3_666
C26 O13 Gd4 133.3(17) 3_666 .
C26 O13 Gd5 127.1(15) 3_666 .
C26 O13 O12 39.6(11) 3_666 3_666
O12 O14 Gd4 74.3(12) 3_666 .
O12 O14 Gd5 75.1(12) 3_666 .
O13 O14 Gd4 49.2(17) . .
O13 O14 Gd5 58.3(18) . .
O13 O14 O12 62(2) . 3_666
O13 O14 C26 73(2) . 3_666
C26 O14 Gd4 106.4(15) 3_666 .
C26 O14 Gd5 109.7(15) 3_666 .
C26 O14 O12 36.7(11) 3_666 3_666
C31 O15 Gd1 138.8(11) . .
C31 O15 Gd2 128.7(11) . .
C31 O16 Gd3 141.3(12) . .
C36 O17 Gd3 144.2(12) . .
C36 O18 Gd4 144.7(9) . .
C36 O18 Gd5 135.0(9) . .
C41 O19 Gd3 135.9(8) . .
C41 O20 Fe1 132.7(8) . 3_666
Gd1 O22 Gd4 104.2(4) . 3_666
Gd5 O22 Gd2 120.2(4) 3_666 .
O1 C1 C2 116.5(17) . .
O2 C1 O1 124.7(16) . .
O2 C1 C2 118.3(16) . .
C1 C2 C5 103.4(14) . .
C3 C2 C1 111.7(13) . .
C3 C2 C5 107.5(15) . .
C4 C2 C1 111.8(16) . .
C4 C2 C3 118.3(18) . .
C4 C2 C5 102.5(19) . .
O3 C6 O4 120.7(14) . .
O3 C6 C7 120.1(13) . .
O4 C6 C7 119.2(11) . .
C8 C7 C6 108.1(10) . .
C8 C7 C10 108.5(15) . .
C9 C7 C6 109.6(12) . .
C9 C7 C8 112.7(13) . .
C9 C7 C10 109.5(15) . .
C10 C7 C6 108.4(10) . .
O5 C11 O6 126.6(14) . .
O5 C11 C12 117.4(17) . .
O6 C11 C12 114.7(14) . .
C13 C12 C11 108.3(14) . .
C14 C12 C11 109.8(13) . .
C14 C12 C13 116.0(16) . .
C15 C12 C11 104.1(11) . .
C15 C12 C13 108.4(18) . .
C15 C12 C14 109.6(17) . .
O7 C16 Gd1 95.0(7) . .
O7 C16 O8 121.6(11) . .
O7 C16 C17 117.4(11) . .
O8 C16 Gd1 26.7(5) . .
O8 C16 C17 120.7(11) . .
C17 C16 Gd1 147.1(8) . .
C16 C17 C18 110.7(12) . .
C16 C17 C20 105.6(11) . .
C18 C17 C20 106.0(16) . .
C19 C17 C16 114.2(13) . .
C19 C17 C18 113.0(14) . .
C19 C17 C20 106.7(14) . .
O9 C21 Gd4 98.2(7) . .
O9 C21 C22 116.2(13) . .
O10 C21 Gd4 26.6(7) . .
O10 C21 O9 124.2(12) . .
O10 C21 C22 118.6(15) . .
C22 C21 Gd4 145.2(12) . .
C21 C22 C23 105.3(16) . .
C24 C22 C21 113.6(16) . .
C24 C22 C23 109.5(16) . .
C25 C22 C21 109.3(16) . .
C25 C22 C23 101.5(19) . .
C25 C22 C24 116.3(19) . .
Gd1 C26 Gd4 82.4(5) . 3_666
O11 C26 Gd1 39.5(13) . .
O11 C26 Gd4 101.2(15) . 3_666
O11 C26 O13 121.0(19) . 3_666
O11 C26 O14 140(2) . 3_666
O11 C26 C27 110(2) . .
O12 C26 Gd1 38.7(15) . .
O12 C26 Gd4 47.9(17) . 3_666
O12 C26 O11 55.2(17) . .
O12 C26 O13 72(2) . 3_666
O12 C26 O14 86(2) . 3_666
O12 C26 C27 166(3) . .
O13 C26 Gd1 107.8(12) 3_666 .
O13 C26 Gd4 25.3(10) 3_666 3_666
O13 C26 C27 119.5(17) 3_666 .
O14 C26 Gd1 104.3(13) 3_666 .
O14 C26 Gd4 45.9(11) 3_666 3_666
O14 C26 O13 39.7(12) 3_666 3_666
O14 C26 C27 108.5(17) 3_666 .
C27 C26 Gd1 132.4(13) . .
C27 C26 Gd4 144.7(13) . 3_666
C26 C27 C28 104.4(18) . .
C26 C27 C30 106(2) . .
C29 C27 C26 109(2) . .
C29 C27 C28 113(3) . .
C29 C27 C30 105(3) . .
C30 C27 C28 119(3) . .
O15 C31 O16 127.7(15) . .
O15 C31 C32 118.3(14) . .
O16 C31 C32 113.5(14) . .
C31 C32 C35 111.1(15) . .
C33 C32 C31 110.4(15) . .
C33 C32 C34 106.2(18) . .
C33 C32 C35 108.5(17) . .
C34 C32 C31 115.2(15) . .
C34 C32 C35 105.0(16) . .
O17 C36 O18 126.7(14) . .
O17 C36 C37 113.1(16) . .
O18 C36 C37 120.2(13) . .
C36 C37 C38 113.7(18) . .
C36 C37 C39 109(2) . .
C36 C37 C40 117.0(19) . .
C38 C37 C39 103.9(18) . .
C40 C37 C38 104.3(18) . .
C40 C37 C39 107.8(18) . .
O19 C41 O20 125.7(11) . .
O19 C41 C42 117.2(10) . .
O20 C41 C42 116.9(11) . .
C41 C42 C43 108.8(18) . .
C41 C42 C44 109.6(17) . .
C41 C42 C45 99.7(18) . .
C41 C42 C46 110.3(17) . .
C44 C42 C43 88.7(15) . .
C44 C42 C45 85.9(15) . .
C45 C42 C43 151(2) . .
C46 C42 C43 81.1(14) . .
C46 C42 C44 140(2) . .
C46 C42 C45 84.9(15) . .

loop_
_geom_bond_atom_site_label_1
_geom_bond_atom_site_label_2
_geom_bond_distance
_geom_bond_site_symmetry_2
Gd1 Gd4 3.826(6) 3_666
Gd1 Fe2 3.426(4) .
Gd1 O1P 2.526(10) .
Gd1 O7P 2.843(13) 3_666
Gd1 O8 1.937(11) .
Gd1 O9P 2.309(9) 3_666
Gd1 O11 2.03(2) .
Gd1 O12 2.11(2) .
Gd1 O15 2.679(13) .
Gd1 O22 2.369(10) .
Gd1 C16 2.983(13) .
Gd1 C26 2.810(17) .
Gd2 Gd5 3.8996(15) 3_666
Gd2 P2 3.250(3) .
Gd2 O1P 2.381(9) .
Gd2 O3P 2.556(15) .
Gd2 O7P 2.318(9) 3_666
Gd2 O8 2.301(9) .
Gd2 O9P 2.770(8) 3_666
Gd2 O11 2.26(2) .
Gd2 O12 2.38(3) .
Gd2 O15 2.226(12) .
Gd2 O22 2.250(9) .
Gd3 P1 3.300(3) 3_666
Gd3 P3 3.373(3) .
Gd3 O3P 2.310(15) .
Gd3 O4P 2.287(13) .
Gd3 O6P 2.514(8) 3_666
Gd3 O7P 2.797(12) 3_666
Gd3 O8P 2.851(14) .
Gd3 O10P 2.463(9) .
Gd3 O16 2.243(12) .
Gd3 O17 2.259(12) .
Gd3 O19 2.273(8) .
Gd3 O21 2.384(11) .
Gd4 O2P 2.498(11) .
Gd4 O4P 2.939(18) .
Gd4 O5P 2.496(10) .
Gd4 O8P 2.615(12) .
Gd4 O10 1.960(12) .
Gd4 O12 2.43(2) 3_666
Gd4 O13 1.76(2) .
Gd4 O14 2.24(2) .
Gd4 O18 2.343(11) .
Gd4 O22 2.478(11) 3_666
Gd4 C21 2.965(14) .
Gd4 C26 2.991(19) 3_666
Gd5 Gd2 3.8997(15) 3_666
Gd5 P2 3.260(3) .
Gd5 O2P 2.396(9) .
Gd5 O4P 2.554(16) .
Gd5 O5P 2.674(8) .
Gd5 O8P 2.294(11) .
Gd5 O10 2.340(10) .
Gd5 O12 2.59(2) 3_666
Gd5 O13 2.08(2) .
Gd5 O14 2.43(2) .
Gd5 O18 2.223(9) .
Gd5 O22 2.249(9) 3_666
Fe1 Gd3 3.4949(17) 3_666
Fe1 O1 1.950(12) .
Fe1 O1O 1.931(6) .
Fe1 O6 1.948(13) .
Fe1 O6P 1.998(8) .
Fe1 O10P 2.021(9) 3_666
Fe1 O20 2.038(9) 3_666
Fe2 O1O 1.940(6) .
Fe2 O1P 2.039(9) .
Fe2 O2 1.957(12) .
Fe2 O3 2.017(13) .
Fe2 O7 1.993(8) .
Fe2 O9P 2.036(8) 3_666
Fe3 O1O 1.942(6) .
Fe3 O2P 2.078(9) .
Fe3 O4 1.975(14) .
Fe3 O5 2.040(13) .
Fe3 O5P 2.064(9) .
Fe3 O9 1.997(9) .
P1 Gd3 3.300(3) 3_666
P1 O5P 1.568(10) .
P1 O6P 1.520(9) .
P1 O7P 1.517(9) .
P1 C2P 1.778(12) .
P2 O1P 1.533(9) .
P2 O2P 1.483(9) .
P2 O3P 1.519(14) .
P2 O4P 1.563(14) .
P2 C1P 1.803(12) .
P3 O8P 1.496(9) .
P3 O9P 1.528(8) .
P3 O10P 1.524(9) .
P3 C3P 1.761(12) .
O1 C1 1.22(2) .
O2 C1 1.19(2) .
O3 C6 1.113(15) .
O3P O4P 0.970(18) .
O4 C6 1.168(16) .
O5 C11 1.108(18) .
O6 C11 1.27(2) .
O6P Gd3 2.514(8) 3_666
O7 C16 1.262(13) .
O7P Gd1 2.843(13) 3_666
O7P Gd2 2.318(9) 3_666
O7P Gd3 2.797(12) 3_666
O8 C16 1.266(14) .
O9 C21 1.275(17) .
O9P Gd1 2.309(9) 3_666
O9P Gd2 2.770(8) 3_666
O9P Fe2 2.036(8) 3_666
O10 C21 1.210(18) .
O10P Fe1 2.021(9) 3_666
O11 O12 1.04(3) .
O11 C26 1.199(17) .
O12 Gd4 2.43(2) 3_666
O12 Gd5 2.59(2) 3_666
O12 O13 1.53(3) 3_666
O12 O14 1.71(4) 3_666
O12 C26 1.03(3) .
O13 O12 1.53(3) 3_666
O13 O14 1.00(3) .
O13 C26 1.50(3) 3_666
O14 O12 1.71(4) 3_666
O14 C26 1.45(3) 3_666
O15 C31 1.223(17) .
O16 C31 1.253(17) .
O17 C36 1.219(17) .
O18 C36 1.261(19) .
O19 C41 1.223(14) .
O20 Fe1 2.038(9) 3_666
O20 C41 1.243(14) .
O22 Gd4 2.478(11) 3_666
O22 Gd5 2.249(9) 3_666
C1 C2 1.54(2) .
C2 C3 1.49(2) .
C2 C4 1.43(3) .
C2 C5 1.59(3) .
C6 C7 1.563(14) .
C7 C8 1.470(18) .
C7 C9 1.42(2) .
C7 C10 1.51(2) .
C11 C12 1.576(17) .
C12 C13 1.54(3) .
C12 C14 1.52(3) .
C12 C15 1.47(2) .
C16 C17 1.491(17) .
C17 C18 1.50(2) .
C17 C19 1.47(2) .
C17 C20 1.54(2) .
C21 C22 1.53(2) .
C22 C23 1.586(17) .
C22 C24 1.496(16) .
C22 C25 1.49(3) .
C26 Gd4 2.991(19) 3_666
C26 O13 1.50(3) 3_666
C26 O14 1.45(3) 3_666
C26 C27 1.52(2) .
C27 C28 1.53(4) .
C27 C29 1.39(4) .
C27 C30 1.51(4) .
C31 C32 1.50(2) .
C32 C33 1.46(2) .
C32 C34 1.49(3) .
C32 C35 1.60(2) .
C36 C37 1.47(2) .
C37 C38 1.527(13) .
C37 C39 1.547(13) .
C37 C40 1.511(13) .
C41 C42 1.499(16) .
C42 C43 1.544(13) .
C42 C44 1.513(13) .
C42 C45 1.535(13) .
C42 C46 1.512(13) .
